data_7243386
loop_
_publ_author_name
'Ni, Jian-Ling'
'Liang, Yu'
'Shao, Juan-Juan'
'Li, Jun-Feng'
'Li, Guang-Jun'
'Chen, Li-Zhuang'
'Wang, Fang-Ming'

_publ_section_title
;
 TIPA-ligand-based luminescent Cd(ii) organic frameworks as an outstanding
 sensor for detecting Fe3+ in an aqueous medium
;
_journal_issue 32
_journal_name_full CrystEngComm
_journal_page_first 5516
_journal_page_last 5521
_journal_paper_doi 10.1039/D1CE00499A
_journal_volume 23
_journal_year 2021
_chemical_formula_sum 'C82 H58 Cd2 N14 O10'
_chemical_formula_weight 1624.22
_space_group_crystal_system monoclinic
_space_group_IT_number 14
_space_group_name_Hall '-P 2yn'
_space_group_name_H-M_alt 'P 1 21/n 1'
_atom_sites_solution_hydrogens geom
_audit_creation_method SHELXL-2016/6
_audit_update_record
;
2021-01-22 deposited with the CCDC.	2021-07-27 downloaded from the CCDC.
;
_cell_angle_alpha 90
_cell_angle_beta 90.522(4)
_cell_angle_gamma 90
_cell_formula_units_Z 4
_cell_length_a 18.151(5)
_cell_length_b 18.053(5)
_cell_length_c 24.485(7)
_cell_measurement_reflns_used 7399
_cell_measurement_temperature 296(2)
_cell_measurement_theta_max 20.666
_cell_measurement_theta_min 2.654
_cell_volume 8023(4)
_computing_structure_refinement 'SHELXL-2016/6 (Sheldrick, 2016)'
_diffrn_ambient_temperature 296(2)
_diffrn_measured_fraction_theta_full 0.998
_diffrn_measured_fraction_theta_max 0.998
_diffrn_measurement_device_type 'Bruker APEX-II CCD'
_diffrn_radiation_type MoK\a
_diffrn_radiation_wavelength 0.71073
_diffrn_reflns_av_R_equivalents 0.1058
_diffrn_reflns_av_unetI/netI 0.0868
_diffrn_reflns_Laue_measured_fraction_full 0.998
_diffrn_reflns_Laue_measured_fraction_max 0.998
_diffrn_reflns_limit_h_max 21
_diffrn_reflns_limit_h_min -21
_diffrn_reflns_limit_k_max 21
_diffrn_reflns_limit_k_min -21
_diffrn_reflns_limit_l_max 29
_diffrn_reflns_limit_l_min -29
_diffrn_reflns_number 77665
_diffrn_reflns_point_group_measured_fraction_full 0.998
_diffrn_reflns_point_group_measured_fraction_max 0.998
_diffrn_reflns_theta_full 24.997
_diffrn_reflns_theta_max 24.997
_diffrn_reflns_theta_min 1.390
_exptl_absorpt_coefficient_mu 0.595
_exptl_crystal_density_diffrn 1.345
_exptl_crystal_description block
_exptl_crystal_F_000 3296
_refine_diff_density_max 0.755
_refine_diff_density_min -0.530
_refine_diff_density_rms 0.083
_refine_ls_extinction_method none
_refine_ls_goodness_of_fit_ref 0.976
_refine_ls_hydrogen_treatment constr
_refine_ls_matrix_type full
_refine_ls_number_parameters 973
_refine_ls_number_reflns 14097
_refine_ls_number_restraints 637
_refine_ls_restrained_S_all 1.041
_refine_ls_R_factor_all 0.1052
_refine_ls_R_factor_gt 0.0525
_refine_ls_shift/su_max 0.012
_refine_ls_shift/su_mean 0.000
_refine_ls_structure_factor_coef Fsqd
_refine_ls_weighting_details 'w=1/[\s^2^(Fo^2^)+(0.0730P)^2^] where P=(Fo^2^+2Fc^2^)/3'
_refine_ls_weighting_scheme calc
_refine_ls_wR_factor_gt 0.1272
_refine_ls_wR_factor_ref 0.1480
_reflns_Friedel_coverage 0.000
_reflns_number_gt 8221
_reflns_number_total 14097
_reflns_threshold_expression 'I > 2\s(I)'
_cod_data_source_file d1ce00499a2.cif
_cod_data_source_block 1_sq_CCDC1
_cod_original_sg_symbol_H-M 'P 21/n'
_cod_database_code 7243386
_shelx_shelxl_version_number 2016/6
_shelx_space_group_comment
;
The symmetry employed for this shelxl refinement is uniquely defined
by the following loop, which should always be used as a source of
symmetry information in preference to the above space-group names.
They are only intended as comments.
;

loop_
_space_group_symop_operation_xyz
'x, y, z'
'-x+1/2, y+1/2, -z+1/2'
'-x, -y, -z'
'x-1/2, -y-1/2, z-1/2'

loop_
_atom_site_label
_atom_site_type_symbol
_atom_site_fract_x
_atom_site_fract_y
_atom_site_fract_z
_atom_site_U_iso_or_equiv
_atom_site_adp_type
_atom_site_occupancy
_atom_site_site_symmetry_order
_atom_site_calc_flag
_atom_site_refinement_flags_posn
_atom_site_refinement_flags_adp
_atom_site_refinement_flags_occupancy
_atom_site_disorder_assembly
_atom_site_disorder_group
C1 C 0.3671(3) 0.4727(4) 0.3898(3) 0.0554(17) Uani 1 1 d . U . . .
C2 C 0.3682(3) 0.3979(3) 0.4169(2) 0.0459(15) Uani 1 1 d . U . . .
C3 C 0.3950(3) 0.3367(3) 0.3893(2) 0.0484(15) Uani 1 1 d . U . . .
H3 H 0.411475 0.342256 0.353669 0.058 Uiso 1 1 calc R U . . .
C4 C 0.3978(3) 0.2679(4) 0.4133(2) 0.0508(16) Uani 1 1 d . U . . .
H4 H 0.416443 0.227557 0.394385 0.061 Uiso 1 1 calc R U . . .
C5 C 0.3725(3) 0.2596(4) 0.4659(2) 0.0537(16) Uani 1 1 d . U . . .
C6 C 0.3437(4) 0.3194(4) 0.4938(3) 0.0645(19) Uani 1 1 d . U . . .
H6 H 0.325528 0.312870 0.528836 0.077 Uiso 1 1 calc R U . . .
C7 C 0.3415(3) 0.3886(4) 0.4702(2) 0.0584(17) Uani 1 1 d . U . . .
H7 H 0.322624 0.428712 0.489346 0.070 Uiso 1 1 calc R U . . .
C8 C 0.3885(4) 0.1764(4) 0.5421(2) 0.0546(16) Uani 1 1 d . U . . .
C9 C 0.3550(4) 0.1147(4) 0.5649(2) 0.0659(19) Uani 1 1 d . U . . .
H9 H 0.325062 0.083941 0.543739 0.079 Uiso 1 1 calc R U . . .
C10 C 0.3673(3) 0.0998(4) 0.6204(2) 0.0593(17) Uani 1 1 d . U . . .
H10 H 0.344767 0.058923 0.636261 0.071 Uiso 1 1 calc R U . . .
C11 C 0.4120(3) 0.1445(3) 0.6518(2) 0.0393(13) Uani 1 1 d . U . . .
C12 C 0.4445(3) 0.2070(3) 0.6281(2) 0.0520(16) Uani 1 1 d . U . . .
H12 H 0.473603 0.238512 0.649174 0.062 Uiso 1 1 calc R U . . .
C13 C 0.4334(3) 0.2216(4) 0.5736(2) 0.0586(17) Uani 1 1 d . U . . .
H13 H 0.456225 0.262311 0.557689 0.070 Uiso 1 1 calc R U . . .
C14 C 0.4233(3) 0.1300(4) 0.7118(2) 0.0412(14) Uani 1 1 d . U . . .
C15 C 0.3746(4) 0.6132(5) 0.2006(3) 0.072(2) Uani 1 1 d D U . . .
C16 C 0.3608(3) 0.6288(4) 0.1396(2) 0.0566(17) Uani 1 1 d D U . . .
C17 C 0.3736(4) 0.5789(4) 0.0990(3) 0.069(2) Uani 1 1 d . U . . .
H17 H 0.391566 0.532254 0.108255 0.083 Uiso 1 1 calc R U . . .
C18 C 0.3608(4) 0.5953(4) 0.0439(3) 0.071(2) Uani 1 1 d . U . . .
H18 H 0.370440 0.560618 0.016754 0.085 Uiso 1 1 calc R U . . .
C19 C 0.3334(4) 0.6646(4) 0.0310(3) 0.0600(18) Uani 1 1 d . U . . .
C20 C 0.3176(4) 0.7154(4) 0.0717(3) 0.072(2) Uani 1 1 d . U . . .
H20 H 0.297390 0.761200 0.062879 0.087 Uiso 1 1 calc R U . . .
C21 C 0.3323(3) 0.6971(4) 0.1257(3) 0.0651(19) Uani 1 1 d . U . . .
H21 H 0.322785 0.731510 0.152962 0.078 Uiso 1 1 calc R U . . .
C22 C 0.4144(3) -0.0473(4) 0.8859(3) 0.0526(16) Uani 1 1 d . U . . .
C23 C 0.3916(3) -0.1208(3) 0.9090(2) 0.0433(14) Uani 1 1 d . U . . .
C24 C 0.3359(3) -0.1619(3) 0.8861(2) 0.0484(15) Uani 1 1 d . U . . .
H24 H 0.313505 -0.145424 0.854022 0.058 Uiso 1 1 calc R U . . .
C25 C 0.3122(3) -0.2265(3) 0.9092(2) 0.0506(15) Uani 1 1 d . U . . .
H25 H 0.273583 -0.253021 0.893486 0.061 Uiso 1 1 calc R U . . .
C26 C 0.3463(3) -0.2519(4) 0.9561(2) 0.0554(17) Uani 1 1 d . U . . .
C27 C 0.4029(4) -0.2143(4) 0.9791(3) 0.0642(18) Uani 1 1 d . U . . .
H27 H 0.426830 -0.233114 1.009805 0.077 Uiso 1 1 calc R U . . .
C28 C 0.4254(3) -0.1474(4) 0.9566(3) 0.0640(18) Uani 1 1 d . U . . .
H28 H 0.462980 -0.120342 0.973317 0.077 Uiso 1 1 calc R U . . .
C29 C 0.2523(3) 0.1175(3) 0.7776(2) 0.0442(14) Uani 1 1 d . U . . .
H29 H 0.267602 0.118527 0.741458 0.053 Uiso 1 1 calc R U . . .
C30 C 0.2530(3) 0.1115(4) 0.8646(3) 0.0571(17) Uani 1 1 d . U . . .
H30 H 0.269886 0.108000 0.900445 0.069 Uiso 1 1 calc R U . . .
C31 C 0.1817(3) 0.1162(4) 0.8492(2) 0.0575(17) Uani 1 1 d . U . . .
H31 H 0.140919 0.116358 0.871985 0.069 Uiso 1 1 calc R U . . .
C32 C 0.1157(3) 0.1243(3) 0.7592(2) 0.0442(14) Uani 1 1 d . U . . .
C33 C 0.0529(3) 0.0881(3) 0.7754(2) 0.0490(15) Uani 1 1 d . U . . .
H33 H 0.053493 0.060310 0.807387 0.059 Uiso 1 1 calc R U . . .
C34 C -0.0107(3) 0.0925(3) 0.7445(2) 0.0462(15) Uani 1 1 d . U . . .
H34 H -0.052905 0.067549 0.755453 0.055 Uiso 1 1 calc R U . . .
C35 C -0.0117(3) 0.1347(3) 0.6969(2) 0.0451(15) Uani 1 1 d . U . . .
C36 C 0.0536(3) 0.1685(3) 0.6792(2) 0.0510(16) Uani 1 1 d . U . . .
H36 H 0.053980 0.194575 0.646470 0.061 Uiso 1 1 calc R U . . .
C37 C 0.1166(3) 0.1631(3) 0.7100(2) 0.0480(15) Uani 1 1 d . U . . .
H37 H 0.159909 0.185175 0.698176 0.058 Uiso 1 1 calc R U . . .
C38 C 0.4596(3) 0.2509(4) 0.8640(2) 0.0587(17) Uani 1 1 d . U . . .
H38 H 0.477990 0.260774 0.829461 0.070 Uiso 1 1 calc R U . . .
C39 C 0.4558(4) 0.3007(4) 0.9046(2) 0.0645(18) Uani 1 1 d . U . . .
H39 H 0.470306 0.350070 0.903320 0.077 Uiso 1 1 calc R U . . .
C40 C 0.4147(3) 0.1939(4) 0.9313(2) 0.0534(16) Uani 1 1 d . U . . .
H40 H 0.395885 0.156538 0.953276 0.064 Uiso 1 1 calc R U . . .
C41 C 0.4193(3) 0.2913(3) 1.0029(2) 0.0436(14) Uani 1 1 d . U . . .
C42 C 0.3744(3) 0.2555(4) 1.0400(2) 0.0556(17) Uani 1 1 d . U . . .
H42 H 0.344404 0.216538 1.028733 0.067 Uiso 1 1 calc R U . . .
C43 C 0.3747(3) 0.2785(4) 1.0941(2) 0.0568(17) Uani 1 1 d . U . . .
H43 H 0.345153 0.254110 1.119174 0.068 Uiso 1 1 calc R U . . .
C44 C 0.4186(3) 0.3375(3) 1.1115(2) 0.0452(15) Uani 1 1 d . U . . .
C45 C 0.4606(3) 0.3744(4) 1.0736(2) 0.0567(17) Uani 1 1 d . U . . .
H45 H 0.488883 0.414906 1.084391 0.068 Uiso 1 1 calc R U . . .
C46 C 0.4612(3) 0.3521(4) 1.0203(2) 0.0557(17) Uani 1 1 d . U . . .
H46 H 0.489765 0.377688 0.995167 0.067 Uiso 1 1 calc R U . . .
C47 C 0.5960(3) 0.0982(3) 0.7796(2) 0.0480(15) Uani 1 1 d . U . . .
H47 H 0.579775 0.098594 0.743443 0.058 Uiso 1 1 calc R U . . .
C48 C 0.5974(3) 0.0915(3) 0.8668(2) 0.0527(16) Uani 1 1 d . U . . .
H48 H 0.581607 0.085867 0.902591 0.063 Uiso 1 1 calc R U . . .
C49 C 0.6682(3) 0.1047(3) 0.8518(2) 0.0522(16) Uani 1 1 d . U . . .
H49 H 0.708943 0.110118 0.874677 0.063 Uiso 1 1 calc R U . . .
C50 C 0.7291(3) 0.1201(3) 0.7604(2) 0.0376(13) Uani 1 1 d . U . . .
C51 C 0.7806(3) 0.1722(3) 0.7744(2) 0.0493(15) Uani 1 1 d . U . . .
H51 H 0.773990 0.201641 0.805130 0.059 Uiso 1 1 calc R U . . .
C52 C 0.8422(3) 0.1809(3) 0.7428(2) 0.0525(16) Uani 1 1 d . U . . .
H52 H 0.877024 0.216472 0.752214 0.063 Uiso 1 1 calc R U . . .
C53 C 0.8529(3) 0.1376(3) 0.6973(2) 0.0418(14) Uani 1 1 d . U . . .
C54 C 0.8007(3) 0.0879(3) 0.6826(2) 0.0461(15) Uani 1 1 d . U . . .
H54 H 0.806646 0.060086 0.650936 0.055 Uiso 1 1 calc R U . . .
C55 C 0.7383(3) 0.0780(3) 0.7141(2) 0.0490(15) Uani 1 1 d . U . . .
H55 H 0.702965 0.043157 0.703978 0.059 Uiso 1 1 calc R U . . .
C56 C 0.3399(4) 0.7677(4) 0.3571(3) 0.0660(19) Uani 1 1 d . U . . .
H56 H 0.332136 0.782402 0.321136 0.079 Uiso 1 1 calc R U . . .
C57 C 0.3345(4) 0.8144(4) 0.4016(3) 0.078(2) Uani 1 1 d . U . . .
H57 H 0.323409 0.864723 0.401818 0.094 Uiso 1 1 calc R U . . .
C58 C 0.3621(3) 0.7010(3) 0.4259(2) 0.0499(16) Uani 1 1 d . U . . .
H58 H 0.372912 0.660156 0.447676 0.060 Uiso 1 1 calc R U . . .
C59 C 0.3520(3) 0.7919(4) 0.5018(2) 0.0507(16) Uani 1 1 d . U . . .
C60 C 0.2995(4) 0.8393(4) 0.5217(3) 0.0672(19) Uani 1 1 d . U . . .
H60 H 0.261439 0.855548 0.498998 0.081 Uiso 1 1 calc R U . . .
C61 C 0.3032(3) 0.8632(4) 0.5761(2) 0.0645(18) Uani 1 1 d . U . . .
H61 H 0.269240 0.897211 0.589248 0.077 Uiso 1 1 calc R U . . .
C62 C 0.3586(3) 0.8352(3) 0.6104(2) 0.0475(15) Uani 1 1 d . U . . .
C63 C 0.4096(3) 0.7845(4) 0.5901(2) 0.0555(16) Uani 1 1 d . U . . .
H63 H 0.445406 0.764321 0.613067 0.067 Uiso 1 1 calc R U . . .
C64 C 0.4066(3) 0.7644(4) 0.5359(2) 0.0571(17) Uani 1 1 d . U . . .
H64 H 0.441699 0.732022 0.522037 0.068 Uiso 1 1 calc R U . . .
C65 C 0.5424(3) 0.5861(3) 0.3678(2) 0.0528(16) Uani 1 1 d . U . . .
H65 H 0.525476 0.571916 0.401951 0.063 Uiso 1 1 calc R U . . .
C66 C 0.6129(3) 0.5910(3) 0.3545(2) 0.0513(16) Uani 1 1 d . U . . .
H66 H 0.653374 0.581226 0.376897 0.062 Uiso 1 1 calc R U . . .
C67 C 0.5428(3) 0.6207(3) 0.2846(2) 0.0454(15) Uani 1 1 d . U . . .
H67 H 0.527521 0.635121 0.249846 0.054 Uiso 1 1 calc R U . . .
C68 C 0.6777(3) 0.6223(3) 0.2652(2) 0.0381(13) Uani 1 1 d . U . . .
C69 C 0.6813(3) 0.6818(3) 0.2302(2) 0.0472(15) Uani 1 1 d . U . . .
H69 H 0.644148 0.717243 0.229432 0.057 Uiso 1 1 calc R U . . .
C70 C 0.7415(3) 0.6877(3) 0.1962(2) 0.0484(15) Uani 1 1 d . U . . .
H70 H 0.744974 0.727479 0.172226 0.058 Uiso 1 1 calc R U . . .
C71 C 0.7971(3) 0.6342(3) 0.1976(2) 0.0408(14) Uani 1 1 d . U . . .
C72 C 0.7923(3) 0.5758(3) 0.2338(2) 0.0426(14) Uani 1 1 d . U . . .
H72 H 0.829631 0.540553 0.235362 0.051 Uiso 1 1 calc R U . . .
C73 C 0.7327(3) 0.5693(3) 0.2674(2) 0.0399(14) Uani 1 1 d . U . . .
H73 H 0.729305 0.529697 0.291535 0.048 Uiso 1 1 calc R U . . .
C74 C 0.1983(3) 0.6086(3) 0.2691(2) 0.0458(15) Uani 1 1 d . U . . .
H74 H 0.213691 0.618021 0.233622 0.055 Uiso 1 1 calc R U . . .
C75 C 0.1275(4) 0.5904(4) 0.3390(3) 0.0662(19) Uani 1 1 d . U . . .
H75 H 0.086768 0.584247 0.361342 0.079 Uiso 1 1 calc R U . . .
C76 C 0.1992(3) 0.5852(4) 0.3540(3) 0.0610(18) Uani 1 1 d . U . . .
H76 H 0.216000 0.575613 0.389337 0.073 Uiso 1 1 calc R U . . .
C77 C 0.0621(3) 0.6186(3) 0.2519(2) 0.0437(14) Uani 1 1 d . U . . .
C78 C 0.0041(3) 0.6551(4) 0.2752(2) 0.0548(16) Uani 1 1 d . U . . .
H78 H 0.008346 0.673749 0.310509 0.066 Uiso 1 1 calc R U . . .
C79 C -0.0612(3) 0.6643(4) 0.2457(2) 0.0553(17) Uani 1 1 d . U . . .
H79 H -0.100470 0.689643 0.261175 0.066 Uiso 1 1 calc R U . . .
C80 C -0.0680(3) 0.6358(3) 0.1935(2) 0.0420(14) Uani 1 1 d . U . . .
C81 C -0.0089(3) 0.5996(4) 0.1701(2) 0.0588(17) Uani 1 1 d . U . . .
H81 H -0.013002 0.581466 0.134622 0.071 Uiso 1 1 calc R U . . .
C82 C 0.0566(3) 0.5900(4) 0.1992(2) 0.0566(17) Uani 1 1 d . U . . .
H82 H 0.096081 0.565043 0.183666 0.068 Uiso 1 1 calc R U . . .
Cd1 Cd 0.42571(2) 0.08554(2) 0.82056(2) 0.03584(13) Uani 1 1 d . . . . .
Cd2 Cd 0.37108(2) 0.59646(2) 0.31524(2) 0.03709(13) Uani 1 1 d . . . . .
N1 N 0.2430(2) 0.5960(3) 0.31030(19) 0.0486(12) Uani 1 1 d . U . . .
N2 N 0.1269(2) 0.6064(3) 0.28453(19) 0.0442(12) Uani 1 1 d . U . . .
N3 N -0.1378(2) 0.6410(3) 0.16553(18) 0.0470(12) Uani 1 1 d . U . . .
N4 N 0.3579(2) 0.6982(3) 0.37237(18) 0.0467(12) Uani 1 1 d . U . . .
N5 N 0.3493(3) 0.7689(3) 0.44573(18) 0.0492(12) Uani 1 1 d . U . . .
N6 N 0.4979(2) 0.6045(3) 0.32459(18) 0.0454(12) Uani 1 1 d . U . . .
N7 N 0.6140(2) 0.6138(3) 0.30022(17) 0.0398(11) Uani 1 1 d . U . . .
N8 N 0.2968(2) 0.1126(3) 0.81975(19) 0.0485(13) Uani 1 1 d . U . . .
N9 N 0.1813(2) 0.1209(3) 0.79328(18) 0.0440(12) Uani 1 1 d . U . . .
N10 N 0.5531(2) 0.0877(3) 0.82158(18) 0.0449(12) Uani 1 1 d . U . . .
N11 N 0.6669(2) 0.1083(3) 0.79535(17) 0.0417(12) Uani 1 1 d . U . . .
N12 N 0.4333(2) 0.1844(3) 0.88003(17) 0.0457(12) Uani 1 1 d . U . . .
N13 N 0.4260(2) 0.2638(3) 0.94839(18) 0.0451(12) Uani 1 1 d . U . . .
N14 N 0.9204(2) 0.1429(3) 0.66765(18) 0.0520(13) Uani 1 1 d . U . . .
O1 O 0.3558(3) 0.5293(3) 0.41881(19) 0.0832(15) Uani 1 1 d . U . . .
O2 O 0.3780(2) 0.4756(2) 0.33929(17) 0.0635(12) Uani 1 1 d . U . . .
O3 O 0.3738(3) 0.1878(3) 0.48686(16) 0.0745(13) Uani 1 1 d . U . . .
O4 O 0.4428(2) 0.1805(2) 0.74252(15) 0.0513(10) Uani 1 1 d . U . . .
O5 O 0.4104(2) 0.0646(2) 0.72799(15) 0.0563(11) Uani 1 1 d . U . . .
O6 O 0.3892(2) -0.0290(2) 0.84132(18) 0.0717(13) Uani 1 1 d . U . . .
O7 O 0.4564(3) -0.0067(3) 0.9114(2) 0.114(2) Uani 1 1 d . U . . .
O8 O 0.3209(3) -0.3194(3) 0.97658(17) 0.0824(15) Uani 1 1 d . U . . .
O9 O 0.3624(3) 0.6622(4) 0.2333(2) 0.1023(18) Uani 1 1 d . U . . .
O10 O 0.4078(5) 0.5560(4) 0.2096(3) 0.171(3) Uani 1 1 d . U . . .

loop_
_atom_site_aniso_label
_atom_site_aniso_U_11
_atom_site_aniso_U_22
_atom_site_aniso_U_33
_atom_site_aniso_U_23
_atom_site_aniso_U_13
_atom_site_aniso_U_12
C1 0.045(3) 0.059(4) 0.062(3) 0.008(3) -0.004(3) 0.000(3)
C2 0.046(3) 0.048(3) 0.044(3) 0.011(3) -0.003(2) -0.003(3)
C3 0.051(3) 0.056(3) 0.038(3) 0.010(3) 0.002(2) -0.001(3)
C4 0.057(3) 0.053(3) 0.043(3) 0.002(3) 0.000(3) 0.005(3)
C5 0.071(3) 0.048(3) 0.042(3) 0.010(3) -0.004(3) -0.003(3)
C6 0.078(4) 0.066(4) 0.050(3) 0.008(3) 0.010(3) -0.001(3)
C7 0.069(3) 0.056(4) 0.050(3) 0.006(3) 0.009(3) 0.003(3)
C8 0.075(4) 0.052(3) 0.036(3) 0.010(3) -0.001(3) -0.002(3)
C9 0.084(4) 0.062(4) 0.051(3) 0.005(3) -0.012(3) -0.012(3)
C10 0.069(3) 0.056(3) 0.053(3) 0.012(3) -0.010(3) -0.011(3)
C11 0.045(3) 0.038(3) 0.035(3) 0.005(2) -0.003(2) 0.000(2)
C12 0.061(3) 0.052(3) 0.043(3) 0.004(3) 0.002(3) -0.009(3)
C13 0.070(3) 0.056(3) 0.050(3) 0.012(3) 0.000(3) -0.013(3)
C14 0.043(3) 0.047(3) 0.034(3) 0.003(3) 0.004(2) 0.003(3)
C15 0.062(4) 0.065(4) 0.089(4) 0.017(3) -0.032(3) -0.012(3)
C16 0.053(3) 0.063(4) 0.054(3) 0.025(3) -0.002(3) -0.006(3)
C17 0.067(4) 0.060(4) 0.081(4) 0.022(3) -0.001(3) 0.000(3)
C18 0.077(4) 0.062(4) 0.075(4) 0.006(3) 0.004(3) -0.005(3)
C19 0.070(4) 0.059(4) 0.051(3) 0.017(3) 0.006(3) -0.003(3)
C20 0.080(4) 0.071(4) 0.065(3) 0.012(3) 0.003(3) 0.021(3)
C21 0.068(3) 0.076(4) 0.051(3) 0.013(3) 0.005(3) 0.014(3)
C22 0.055(3) 0.057(4) 0.046(3) 0.006(3) 0.008(3) -0.002(3)
C23 0.048(3) 0.045(3) 0.037(3) 0.009(2) 0.007(2) 0.001(3)
C24 0.055(3) 0.053(3) 0.037(3) 0.005(3) 0.003(2) 0.002(3)
C25 0.059(3) 0.054(3) 0.039(3) 0.006(3) 0.001(3) -0.010(3)
C26 0.064(3) 0.054(3) 0.049(3) 0.011(3) 0.007(3) -0.003(3)
C27 0.068(3) 0.069(4) 0.055(3) 0.021(3) -0.008(3) -0.003(3)
C28 0.056(3) 0.071(4) 0.065(3) 0.014(3) -0.004(3) -0.005(3)
C29 0.036(3) 0.046(3) 0.050(3) 0.003(3) 0.002(2) 0.000(2)
C30 0.048(3) 0.072(4) 0.051(3) -0.003(3) -0.002(3) 0.001(3)
C31 0.046(3) 0.072(4) 0.055(3) -0.002(3) 0.008(3) 0.002(3)
C32 0.033(3) 0.046(3) 0.053(3) 0.005(3) 0.007(2) 0.005(2)
C33 0.037(3) 0.054(3) 0.055(3) 0.014(3) 0.000(2) -0.002(3)
C34 0.036(3) 0.057(3) 0.046(3) 0.016(3) 0.004(2) -0.002(3)
C35 0.033(3) 0.056(3) 0.047(3) 0.012(3) 0.002(2) 0.003(3)
C36 0.046(3) 0.057(3) 0.051(3) 0.018(3) 0.007(3) 0.001(3)
C37 0.034(3) 0.053(3) 0.057(3) 0.013(3) 0.005(2) -0.001(3)
C38 0.074(4) 0.060(4) 0.042(3) -0.004(3) 0.000(3) -0.002(3)
C39 0.083(4) 0.056(4) 0.055(3) -0.001(3) -0.002(3) -0.007(3)
C40 0.051(3) 0.058(4) 0.052(3) -0.008(3) 0.003(3) -0.009(3)
C41 0.042(3) 0.046(3) 0.042(3) -0.010(3) 0.001(2) -0.002(3)
C42 0.050(3) 0.061(4) 0.056(3) -0.017(3) 0.001(3) -0.014(3)
C43 0.055(3) 0.064(4) 0.052(3) -0.007(3) 0.013(3) -0.014(3)
C44 0.036(3) 0.054(3) 0.046(3) -0.011(3) -0.001(2) -0.006(3)
C45 0.054(3) 0.064(4) 0.052(3) -0.019(3) 0.003(3) -0.012(3)
C46 0.054(3) 0.061(4) 0.052(3) -0.010(3) 0.012(3) -0.007(3)
C47 0.032(3) 0.067(4) 0.046(3) 0.003(3) 0.002(2) 0.001(3)
C48 0.042(3) 0.068(4) 0.048(3) 0.008(3) 0.000(3) -0.005(3)
C49 0.039(3) 0.068(4) 0.050(3) 0.012(3) -0.006(2) 0.000(3)
C50 0.027(3) 0.042(3) 0.044(3) 0.010(2) 0.004(2) 0.001(2)
C51 0.044(3) 0.055(3) 0.049(3) -0.001(3) 0.006(3) -0.005(3)
C52 0.041(3) 0.057(3) 0.060(3) 0.008(3) 0.003(3) -0.005(3)
C53 0.032(3) 0.048(3) 0.046(3) 0.012(3) 0.000(2) 0.005(2)
C54 0.044(3) 0.048(3) 0.046(3) 0.001(3) 0.011(2) 0.003(3)
C55 0.040(3) 0.048(3) 0.059(3) 0.000(3) 0.004(3) -0.002(3)
C56 0.086(4) 0.062(4) 0.050(3) -0.003(3) -0.003(3) 0.014(3)
C57 0.095(4) 0.067(4) 0.073(4) -0.005(3) -0.010(3) 0.018(3)
C58 0.058(3) 0.050(3) 0.042(3) 0.001(3) 0.002(3) 0.001(3)
C59 0.053(3) 0.057(3) 0.043(3) -0.013(3) -0.001(3) 0.002(3)
C60 0.064(3) 0.076(4) 0.060(3) -0.016(3) -0.013(3) 0.016(3)
C61 0.058(3) 0.077(4) 0.059(3) -0.018(3) -0.006(3) 0.018(3)
C62 0.038(3) 0.057(3) 0.048(3) -0.010(3) 0.002(2) -0.001(3)
C63 0.046(3) 0.069(4) 0.052(3) -0.013(3) -0.003(3) 0.012(3)
C64 0.049(3) 0.068(4) 0.054(3) -0.017(3) 0.004(3) 0.014(3)
C65 0.049(3) 0.064(4) 0.046(3) 0.001(3) 0.006(3) -0.003(3)
C66 0.044(3) 0.064(4) 0.046(3) 0.003(3) 0.002(2) -0.004(3)
C67 0.034(3) 0.057(3) 0.046(3) 0.005(3) 0.003(2) -0.001(2)
C68 0.031(3) 0.043(3) 0.040(3) 0.001(2) 0.004(2) 0.000(2)
C69 0.037(3) 0.053(3) 0.052(3) 0.010(3) 0.004(2) 0.007(3)
C70 0.038(3) 0.049(3) 0.058(3) 0.014(3) 0.003(3) 0.005(3)
C71 0.030(3) 0.050(3) 0.042(3) 0.005(3) 0.002(2) 0.001(2)
C72 0.038(3) 0.044(3) 0.045(3) 0.007(2) 0.003(2) 0.006(2)
C73 0.033(3) 0.041(3) 0.046(3) 0.008(2) 0.002(2) 0.002(2)
C74 0.036(3) 0.054(3) 0.048(3) 0.004(3) 0.000(2) 0.002(3)
C75 0.051(3) 0.083(4) 0.064(3) 0.017(3) 0.002(3) 0.001(3)
C76 0.047(3) 0.078(4) 0.058(3) 0.014(3) -0.003(3) -0.003(3)
C77 0.032(3) 0.045(3) 0.054(3) 0.007(3) 0.000(2) -0.004(2)
C78 0.042(3) 0.065(4) 0.057(3) -0.007(3) -0.001(3) 0.001(3)
C79 0.041(3) 0.065(4) 0.059(3) -0.004(3) 0.002(3) 0.007(3)
C80 0.030(3) 0.052(3) 0.044(3) 0.012(3) 0.002(2) 0.000(2)
C81 0.045(3) 0.077(4) 0.055(3) -0.002(3) -0.002(3) 0.009(3)
C82 0.038(3) 0.072(4) 0.059(3) 0.001(3) 0.001(3) 0.014(3)
Cd1 0.0310(2) 0.0457(3) 0.0309(2) 0.00092(19) 0.00109(16) -0.00211(19)
Cd2 0.0319(2) 0.0471(3) 0.0323(2) 0.00267(19) 0.00247(17) 0.00099(19)
N1 0.038(2) 0.056(3) 0.052(3) 0.002(2) -0.002(2) 0.000(2)
N2 0.032(2) 0.048(3) 0.053(3) 0.004(2) -0.003(2) -0.002(2)
N3 0.030(2) 0.066(3) 0.045(2) 0.016(2) 0.002(2) 0.005(2)
N4 0.049(3) 0.049(3) 0.042(2) 0.000(2) -0.001(2) 0.004(2)
N5 0.055(3) 0.048(3) 0.044(3) -0.009(2) -0.004(2) 0.007(2)
N6 0.034(2) 0.055(3) 0.047(2) 0.003(2) 0.007(2) 0.001(2)
N7 0.029(2) 0.048(3) 0.043(2) 0.002(2) 0.0050(19) 0.003(2)
N8 0.037(2) 0.057(3) 0.051(3) 0.003(2) 0.000(2) -0.003(2)
N9 0.032(2) 0.049(3) 0.051(3) 0.002(2) 0.001(2) 0.002(2)
N10 0.035(2) 0.056(3) 0.044(2) 0.009(2) 0.008(2) -0.004(2)
N11 0.031(2) 0.051(3) 0.043(2) 0.005(2) 0.003(2) 0.003(2)
N12 0.045(3) 0.053(3) 0.039(2) -0.008(2) 0.000(2) -0.004(2)
N13 0.048(2) 0.048(3) 0.040(2) -0.008(2) 0.002(2) -0.006(2)
N14 0.031(2) 0.077(3) 0.048(3) 0.025(2) 0.008(2) 0.004(2)
O1 0.115(4) 0.058(3) 0.077(3) 0.008(3) -0.012(3) 0.002(3)
O2 0.068(3) 0.061(3) 0.062(2) 0.021(2) 0.010(2) 0.003(2)
O3 0.119(3) 0.061(3) 0.043(2) 0.011(2) -0.013(2) -0.004(3)
O4 0.063(2) 0.050(2) 0.041(2) -0.0009(19) -0.0053(18) 0.002(2)
O5 0.073(3) 0.054(3) 0.042(2) 0.0115(19) -0.0006(19) -0.014(2)
O6 0.087(3) 0.061(3) 0.067(3) 0.026(2) -0.010(2) -0.009(2)
O7 0.151(5) 0.109(4) 0.081(3) 0.029(3) -0.018(3) -0.076(4)
O8 0.119(3) 0.074(3) 0.055(2) 0.024(2) 0.000(2) -0.020(3)
O9 0.091(3) 0.144(4) 0.072(3) 0.029(3) 0.010(3) 0.008(3)
O10 0.258(7) 0.095(5) 0.158(5) 0.036(4) -0.147(5) -0.032(5)

loop_
_atom_type_symbol
_atom_type_description
_atom_type_scat_dispersion_real
_atom_type_scat_dispersion_imag
_atom_type_scat_source
C C 0.0033 0.0016 'International Tables Vol C Tables 4.2.6.8 and 6.1.1.4'
H H 0.0000 0.0000 'International Tables Vol C Tables 4.2.6.8 and 6.1.1.4'
Cd Cd -0.8075 1.2024 'International Tables Vol C Tables 4.2.6.8 and 6.1.1.4'
N N 0.0061 0.0033 'International Tables Vol C Tables 4.2.6.8 and 6.1.1.4'
O O 0.0106 0.0060 'International Tables Vol C Tables 4.2.6.8 and 6.1.1.4'

loop_
_geom_angle_atom_site_label_1
_geom_angle_atom_site_label_2
_geom_angle_atom_site_label_3
_geom_angle
_geom_angle_site_symmetry_1
_geom_angle_site_symmetry_3
_geom_angle_publ_flag
O2 C1 O1 123.2(6) . . ?
O2 C1 C2 118.1(6) . . ?
O1 C1 C2 118.7(6) . . ?
C3 C2 C7 118.9(5) . . ?
C3 C2 C1 120.2(5) . . ?
C7 C2 C1 120.9(6) . . ?
C4 C3 C2 121.5(5) . . ?
C4 C3 H3 119.3 . . ?
C2 C3 H3 119.3 . . ?
C3 C4 C5 119.2(6) . . ?
C3 C4 H4 120.4 . . ?
C5 C4 H4 120.4 . . ?
C4 C5 C6 120.3(6) . . ?
C4 C5 O3 116.1(6) . . ?
C6 C5 O3 123.4(5) . . ?
C7 C6 C5 120.8(6) . . ?
C7 C6 H6 119.6 . . ?
C5 C6 H6 119.6 . . ?
C6 C7 C2 119.3(6) . . ?
C6 C7 H7 120.4 . . ?
C2 C7 H7 120.4 . . ?
C13 C8 C9 120.6(5) . . ?
C13 C8 O3 124.1(6) . . ?
C9 C8 O3 115.3(6) . . ?
C8 C9 C10 118.4(6) . . ?
C8 C9 H9 120.8 . . ?
C10 C9 H9 120.8 . . ?
C11 C10 C9 121.2(6) . . ?
C11 C10 H10 119.4 . . ?
C9 C10 H10 119.4 . . ?
C10 C11 C12 119.2(5) . . ?
C10 C11 C14 121.3(5) . . ?
C12 C11 C14 119.4(5) . . ?
C13 C12 C11 120.0(6) . . ?
C13 C12 H12 120.0 . . ?
C11 C12 H12 120.0 . . ?
C12 C13 C8 120.5(6) . . ?
C12 C13 H13 119.7 . . ?
C8 C13 H13 119.7 . . ?
O4 C14 O5 123.5(5) . . ?
O4 C14 C11 120.2(5) . . ?
O5 C14 C11 116.3(5) . . ?
O9 C15 O10 126.3(8) . . ?
O9 C15 C16 118.6(7) . . ?
O10 C15 C16 114.1(8) . . ?
C17 C16 C21 118.4(6) . . ?
C17 C16 C15 124.1(7) . . ?
C21 C16 C15 117.5(7) . . ?
C16 C17 C18 122.4(7) . . ?
C16 C17 H17 118.8 . . ?
C18 C17 H17 118.8 . . ?
C19 C18 C17 117.9(7) . . ?
C19 C18 H18 121.0 . . ?
C17 C18 H18 121.0 . . ?
O8 C19 C18 117.7(6) 1_564 . ?
O8 C19 C20 121.5(6) 1_564 . ?
C18 C19 C20 120.7(6) . . ?
C19 C20 C21 119.3(7) . . ?
C19 C20 H20 120.4 . . ?
C21 C20 H20 120.4 . . ?
C16 C21 C20 121.2(7) . . ?
C16 C21 H21 119.4 . . ?
C20 C21 H21 119.4 . . ?
O6 C22 O7 121.2(7) . . ?
O6 C22 C23 118.2(6) . . ?
O7 C22 C23 120.6(6) . . ?
C24 C23 C28 118.1(6) . . ?
C24 C23 C22 122.0(5) . . ?
C28 C23 C22 119.8(6) . . ?
C25 C24 C23 121.8(5) . . ?
C25 C24 H24 119.1 . . ?
C23 C24 H24 119.1 . . ?
C24 C25 C26 119.2(6) . . ?
C24 C25 H25 120.4 . . ?
C26 C25 H25 120.4 . . ?
C27 C26 C25 120.9(6) . . ?
C27 C26 O8 122.8(6) . . ?
C25 C26 O8 116.2(6) . . ?
C26 C27 C28 119.9(6) . . ?
C26 C27 H27 120.1 . . ?
C28 C27 H27 120.1 . . ?
C27 C28 C23 120.0(6) . . ?
C27 C28 H28 120.0 . . ?
C23 C28 H28 120.0 . . ?
N8 C29 N9 111.3(5) . . ?
N8 C29 H29 124.4 . . ?
N9 C29 H29 124.4 . . ?
C31 C30 N8 109.9(6) . . ?
C31 C30 H30 125.0 . . ?
N8 C30 H30 125.0 . . ?
C30 C31 N9 106.1(5) . . ?
C30 C31 H31 126.9 . . ?
N9 C31 H31 126.9 . . ?
C33 C32 C37 120.3(5) . . ?
C33 C32 N9 119.5(5) . . ?
C37 C32 N9 120.2(5) . . ?
C32 C33 C34 120.5(5) . . ?
C32 C33 H33 119.8 . . ?
C34 C33 H33 119.8 . . ?
C33 C34 C35 119.7(5) . . ?
C33 C34 H34 120.1 . . ?
C35 C34 H34 120.1 . . ?
C34 C35 C36 119.4(5) . . ?
C34 C35 N14 118.7(5) . 1_455 ?
C36 C35 N14 121.9(5) . 1_455 ?
C37 C36 C35 120.2(5) . . ?
C37 C36 H36 119.9 . . ?
C35 C36 H36 119.9 . . ?
C36 C37 C32 119.7(5) . . ?
C36 C37 H37 120.1 . . ?
C32 C37 H37 120.1 . . ?
C39 C38 N12 111.1(6) . . ?
C39 C38 H38 124.4 . . ?
N12 C38 H38 124.4 . . ?
C38 C39 N13 106.0(6) . . ?
C38 C39 H39 127.0 . . ?
N13 C39 H39 127.0 . . ?
N12 C40 N13 112.3(6) . . ?
N12 C40 H40 123.9 . . ?
N13 C40 H40 123.9 . . ?
C42 C41 C46 119.3(5) . . ?
C42 C41 N13 120.3(5) . . ?
C46 C41 N13 120.3(5) . . ?
C41 C42 C43 119.2(6) . . ?
C41 C42 H42 120.4 . . ?
C43 C42 H42 120.4 . . ?
C42 C43 C44 121.2(6) . . ?
C42 C43 H43 119.4 . . ?
C44 C43 H43 119.4 . . ?
C45 C44 C43 118.7(5) . . ?
C45 C44 N14 121.6(5) . 4_566 ?
C43 C44 N14 119.7(5) . 4_566 ?
C46 C45 C44 120.7(6) . . ?
C46 C45 H45 119.6 . . ?
C44 C45 H45 119.6 . . ?
C45 C46 C41 120.8(6) . . ?
C45 C46 H46 119.6 . . ?
C41 C46 H46 119.6 . . ?
N10 C47 N11 111.5(5) . . ?
N10 C47 H47 124.3 . . ?
N11 C47 H47 124.3 . . ?
C49 C48 N10 109.8(5) . . ?
C49 C48 H48 125.1 . . ?
N10 C48 H48 125.1 . . ?
C48 C49 N11 105.8(5) . . ?
C48 C49 H49 127.1 . . ?
N11 C49 H49 127.1 . . ?
C51 C50 C55 119.9(5) . . ?
C51 C50 N11 119.4(5) . . ?
C55 C50 N11 120.7(5) . . ?
C50 C51 C52 119.6(6) . . ?
C50 C51 H51 120.2 . . ?
C52 C51 H51 120.2 . . ?
C51 C52 C53 120.9(6) . . ?
C51 C52 H52 119.6 . . ?
C53 C52 H52 119.6 . . ?
C54 C53 C52 119.3(5) . . ?
C54 C53 N14 120.6(5) . . ?
C52 C53 N14 120.0(5) . . ?
C53 C54 C55 120.7(5) . . ?
C53 C54 H54 119.7 . . ?
C55 C54 H54 119.7 . . ?
C50 C55 C54 119.5(5) . . ?
C50 C55 H55 120.2 . . ?
C54 C55 H55 120.2 . . ?
N4 C56 C57 111.6(6) . . ?
N4 C56 H56 124.2 . . ?
C57 C56 H56 124.2 . . ?
C56 C57 N5 103.8(6) . . ?
C56 C57 H57 128.1 . . ?
N5 C57 H57 128.1 . . ?
N4 C58 N5 112.9(5) . . ?
N4 C58 H58 123.6 . . ?
N5 C58 H58 123.6 . . ?
C60 C59 C64 120.4(6) . . ?
C60 C59 N5 120.2(5) . . ?
C64 C59 N5 119.4(5) . . ?
C59 C60 C61 120.1(6) . . ?
C59 C60 H60 119.9 . . ?
C61 C60 H60 119.9 . . ?
C62 C61 C60 119.2(6) . . ?
C62 C61 H61 120.4 . . ?
C60 C61 H61 120.4 . . ?
C63 C62 C61 119.8(5) . . ?
C63 C62 N3 121.0(5) . 4_676 ?
C61 C62 N3 119.2(5) . 4_676 ?
C64 C63 C62 119.8(6) . . ?
C64 C63 H63 120.1 . . ?
C62 C63 H63 120.1 . . ?
C63 C64 C59 120.6(6) . . ?
C63 C64 H64 119.7 . . ?
C59 C64 H64 119.7 . . ?
C66 C65 N6 111.1(5) . . ?
C66 C65 H65 124.5 . . ?
N6 C65 H65 124.5 . . ?
C65 C66 N7 106.1(5) . . ?
C65 C66 H66 127.0 . . ?
N7 C66 H66 127.0 . . ?
N6 C67 N7 111.6(5) . . ?
N6 C67 H67 124.2 . . ?
N7 C67 H67 124.2 . . ?
C69 C68 C73 121.7(5) . . ?
C69 C68 N7 119.5(5) . . ?
C73 C68 N7 118.8(5) . . ?
C68 C69 C70 118.5(5) . . ?
C68 C69 H69 120.7 . . ?
C70 C69 H69 120.7 . . ?
C69 C70 C71 120.4(5) . . ?
C69 C70 H70 119.8 . . ?
C71 C70 H70 119.8 . . ?
C72 C71 C70 119.6(5) . . ?
C72 C71 N3 118.4(5) . 1_655 ?
C70 C71 N3 121.8(5) . 1_655 ?
C73 C72 C71 120.4(5) . . ?
C73 C72 H72 119.8 . . ?
C71 C72 H72 119.8 . . ?
C72 C73 C68 119.4(5) . . ?
C72 C73 H73 120.3 . . ?
C68 C73 H73 120.3 . . ?
N1 C74 N2 111.5(5) . . ?
N1 C74 H74 124.2 . . ?
N2 C74 H74 124.2 . . ?
C76 C75 N2 106.3(6) . . ?
C76 C75 H75 126.9 . . ?
N2 C75 H75 126.9 . . ?
C75 C76 N1 110.2(6) . . ?
C75 C76 H76 124.9 . . ?
N1 C76 H76 124.9 . . ?
C78 C77 C82 121.0(5) . . ?
C78 C77 N2 118.2(5) . . ?
C82 C77 N2 120.7(5) . . ?
C77 C78 C79 119.7(6) . . ?
C77 C78 H78 120.2 . . ?
C79 C78 H78 120.2 . . ?
C80 C79 C78 120.2(6) . . ?
C80 C79 H79 119.9 . . ?
C78 C79 H79 119.9 . . ?
C79 C80 C81 119.7(5) . . ?
C79 C80 N3 119.0(5) . . ?
C81 C80 N3 121.2(5) . . ?
C80 C81 C82 120.6(6) . . ?
C80 C81 H81 119.7 . . ?
C82 C81 H81 119.7 . . ?
C81 C82 C77 118.8(6) . . ?
C81 C82 H82 120.6 . . ?
C77 C82 H82 120.6 . . ?
O6 Cd1 N12 126.13(17) . . ?
O6 Cd1 O5 92.22(16) . . ?
N12 Cd1 O5 138.68(16) . . ?
O6 Cd1 N10 108.18(16) . . ?
N12 Cd1 N10 85.76(16) . . ?
O5 Cd1 N10 97.15(15) . . ?
O6 Cd1 N8 84.17(17) . . ?
N12 Cd1 N8 84.28(16) . . ?
O5 Cd1 N8 85.20(15) . . ?
N10 Cd1 N8 167.26(16) . . ?
O6 Cd1 O4 145.08(14) . . ?
N12 Cd1 O4 86.93(15) . . ?
O5 Cd1 O4 53.02(13) . . ?
N10 Cd1 O4 82.53(14) . . ?
N8 Cd1 O4 89.01(14) . . ?
O2 Cd2 N6 88.95(16) . . ?
O2 Cd2 N4 127.69(16) . . ?
N6 Cd2 N4 89.93(16) . . ?
O2 Cd2 N1 93.63(16) . . ?
N6 Cd2 N1 175.67(17) . . ?
N4 Cd2 N1 85.74(16) . . ?
O2 Cd2 O9 135.8(2) . . ?
N6 Cd2 O9 96.46(17) . . ?
N4 Cd2 O9 96.3(2) . . ?
N1 Cd2 O9 84.12(18) . . ?
C74 N1 C76 105.8(5) . . ?
C74 N1 Cd2 130.6(4) . . ?
C76 N1 Cd2 123.5(4) . . ?
C74 N2 C75 106.2(5) . . ?
C74 N2 C77 128.5(5) . . ?
C75 N2 C77 125.2(5) . . ?
C62 N3 C71 121.3(4) 4_575 1_455 ?
C62 N3 C80 120.3(4) 4_575 . ?
C71 N3 C80 117.5(4) 1_455 . ?
C58 N4 C56 104.6(5) . . ?
C58 N4 Cd2 128.8(4) . . ?
C56 N4 Cd2 126.5(4) . . ?
C58 N5 C57 107.1(5) . . ?
C58 N5 C59 127.5(5) . . ?
C57 N5 C59 125.4(5) . . ?
C67 N6 C65 105.3(5) . . ?
C67 N6 Cd2 124.3(4) . . ?
C65 N6 Cd2 129.9(4) . . ?
C67 N7 C66 106.0(5) . . ?
C67 N7 C68 126.0(5) . . ?
C66 N7 C68 127.8(4) . . ?
C29 N8 C30 106.1(5) . . ?
C29 N8 Cd1 128.2(4) . . ?
C30 N8 Cd1 124.7(4) . . ?
C29 N9 C31 106.6(5) . . ?
C29 N9 C32 128.3(5) . . ?
C31 N9 C32 125.0(5) . . ?
C47 N10 C48 106.3(5) . . ?
C47 N10 Cd1 126.5(4) . . ?
C48 N10 Cd1 126.2(4) . . ?
C47 N11 C49 106.6(5) . . ?
C47 N11 C50 126.8(5) . . ?
C49 N11 C50 126.6(4) . . ?
C40 N12 C38 104.8(5) . . ?
C40 N12 Cd1 133.6(4) . . ?
C38 N12 Cd1 121.6(4) . . ?
C40 N13 C39 105.7(5) . . ?
C40 N13 C41 127.0(5) . . ?
C39 N13 C41 126.7(5) . . ?
C44 N14 C35 121.5(4) 4_665 1_655 ?
C44 N14 C53 119.7(4) 4_665 . ?
C35 N14 C53 118.5(4) 1_655 . ?
C1 O2 Cd2 106.8(4) . . ?
C8 O3 C5 119.8(5) . . ?
C14 O4 Cd1 85.7(3) . . ?
C14 O5 Cd1 97.7(3) . . ?
C22 O6 Cd1 110.1(4) . . ?
C19 O8 C26 118.5(5) 1_546 . ?
C15 O9 Cd2 100.7(5) . . ?

loop_
_geom_bond_atom_site_label_1
_geom_bond_atom_site_label_2
_geom_bond_distance
_geom_bond_site_symmetry_2
_geom_bond_publ_flag
C1 O2 1.256(7) . ?
C1 O1 1.262(7) . ?
C1 C2 1.505(8) . ?
C2 C3 1.386(8) . ?
C2 C7 1.406(7) . ?
C3 C4 1.374(8) . ?
C3 H3 0.9300 . ?
C4 C5 1.379(7) . ?
C4 H4 0.9300 . ?
C5 C6 1.383(8) . ?
C5 O3 1.394(7) . ?
C6 C7 1.375(8) . ?
C6 H6 0.9300 . ?
C7 H7 0.9300 . ?
C8 C13 1.383(8) . ?
C8 C9 1.389(8) . ?
C8 O3 1.392(6) . ?
C9 C10 1.402(8) . ?
C9 H9 0.9300 . ?
C10 C11 1.376(7) . ?
C10 H10 0.9300 . ?
C11 C12 1.402(7) . ?
C11 C14 1.504(7) . ?
C12 C13 1.373(7) . ?
C12 H12 0.9300 . ?
C13 H13 0.9300 . ?
C14 O4 1.231(6) . ?
C14 O5 1.268(7) . ?
C15 O9 1.214(9) . ?
C15 O10 1.215(9) . ?
C15 C16 1.537(8) . ?
C16 C17 1.363(9) . ?
C16 C21 1.379(8) . ?
C17 C18 1.399(9) . ?
C17 H17 0.9300 . ?
C18 C19 1.382(9) . ?
C18 H18 0.9300 . ?
C19 O8 1.380(7) 1_564 ?
C19 C20 1.386(9) . ?
C20 C21 1.385(8) . ?
C20 H20 0.9300 . ?
C21 H21 0.9300 . ?
C22 O6 1.225(6) . ?
C22 O7 1.225(7) . ?
C22 C23 1.501(8) . ?
C23 C24 1.370(7) . ?
C23 C28 1.399(7) . ?
C24 C25 1.367(8) . ?
C24 H24 0.9300 . ?
C25 C26 1.377(8) . ?
C25 H25 0.9300 . ?
C26 C27 1.350(8) . ?
C26 O8 1.399(7) . ?
C27 C28 1.389(9) . ?
C27 H27 0.9300 . ?
C28 H28 0.9300 . ?
C29 N8 1.308(6) . ?
C29 N9 1.349(6) . ?
C29 H29 0.9300 . ?
C30 C31 1.348(8) . ?
C30 N8 1.360(7) . ?
C30 H30 0.9300 . ?
C31 N9 1.373(7) . ?
C31 H31 0.9300 . ?
C32 C33 1.375(7) . ?
C32 C37 1.393(7) . ?
C32 N9 1.449(6) . ?
C33 C34 1.378(7) . ?
C33 H33 0.9300 . ?
C34 C35 1.393(7) . ?
C34 H34 0.9300 . ?
C35 C36 1.404(7) . ?
C35 N14 1.427(6) 1_455 ?
C36 C37 1.368(7) . ?
C36 H36 0.9300 . ?
C37 H37 0.9300 . ?
C38 C39 1.342(8) . ?
C38 N12 1.350(7) . ?
C38 H38 0.9300 . ?
C39 N13 1.377(7) . ?
C39 H39 0.9300 . ?
C40 N12 1.314(6) . ?
C40 N13 1.345(7) . ?
C40 H40 0.9300 . ?
C41 C42 1.385(7) . ?
C41 C46 1.399(8) . ?
C41 N13 1.431(6) . ?
C42 C43 1.389(7) . ?
C42 H42 0.9300 . ?
C43 C44 1.395(8) . ?
C43 H43 0.9300 . ?
C44 C45 1.379(8) . ?
C44 N14 1.419(6) 4_566 ?
C45 C46 1.366(7) . ?
C45 H45 0.9300 . ?
C46 H46 0.9300 . ?
C47 N10 1.309(6) . ?
C47 N11 1.353(6) . ?
C47 H47 0.9300 . ?
C48 C49 1.360(8) . ?
C48 N10 1.364(7) . ?
C48 H48 0.9300 . ?
C49 N11 1.383(7) . ?
C49 H49 0.9300 . ?
C50 C51 1.368(7) . ?
C50 C55 1.376(7) . ?
C50 N11 1.438(6) . ?
C51 C52 1.374(7) . ?
C51 H51 0.9300 . ?
C52 C53 1.375(8) . ?
C52 H52 0.9300 . ?
C53 C54 1.351(7) . ?
C53 N14 1.434(6) . ?
C54 C55 1.388(7) . ?
C54 H54 0.9300 . ?
C55 H55 0.9300 . ?
C56 N4 1.349(7) . ?
C56 C57 1.382(8) . ?
C56 H56 0.9300 . ?
C57 N5 1.382(8) . ?
C57 H57 0.9300 . ?
C58 N4 1.312(6) . ?
C58 N5 1.340(7) . ?
C58 H58 0.9300 . ?
C59 C60 1.372(8) . ?
C59 C64 1.383(8) . ?
C59 N5 1.434(7) . ?
C60 C61 1.402(8) . ?
C60 H60 0.9300 . ?
C61 C62 1.399(8) . ?
C61 H61 0.9300 . ?
C62 C63 1.397(7) . ?
C62 N3 1.417(6) 4_676 ?
C63 C64 1.377(7) . ?
C63 H63 0.9300 . ?
C64 H64 0.9300 . ?
C65 C66 1.327(7) . ?
C65 N6 1.365(7) . ?
C65 H65 0.9300 . ?
C66 N7 1.391(7) . ?
C66 H66 0.9300 . ?
C67 N6 1.314(6) . ?
C67 N7 1.350(6) . ?
C67 H67 0.9300 . ?
C68 C69 1.376(7) . ?
C68 C73 1.384(7) . ?
C68 N7 1.453(6) . ?
C69 C70 1.384(7) . ?
C69 H69 0.9300 . ?
C70 C71 1.397(7) . ?
C70 H70 0.9300 . ?
C71 C72 1.381(7) . ?
C71 N3 1.429(6) 1_655 ?
C72 C73 1.369(7) . ?
C72 H72 0.9300 . ?
C73 H73 0.9300 . ?
C74 N1 1.309(6) . ?
C74 N2 1.355(6) . ?
C74 H74 0.9300 . ?
C75 C76 1.352(8) . ?
C75 N2 1.365(7) . ?
C75 H75 0.9300 . ?
C76 N1 1.353(7) . ?
C76 H76 0.9300 . ?
C77 C78 1.370(7) . ?
C77 C82 1.394(8) . ?
C77 N2 1.433(7) . ?
C78 C79 1.393(7) . ?
C78 H78 0.9300 . ?
C79 C80 1.383(7) . ?
C79 H79 0.9300 . ?
C80 C81 1.385(8) . ?
C80 N3 1.438(6) . ?
C81 C82 1.391(8) . ?
C81 H81 0.9300 . ?
C82 H82 0.9300 . ?
Cd1 O6 2.231(4) . ?
Cd1 N12 2.307(5) . ?
Cd1 O5 2.312(4) . ?
Cd1 N10 2.313(4) . ?
Cd1 N8 2.390(5) . ?
Cd1 O4 2.588(4) . ?
Cd2 O2 2.263(4) . ?
Cd2 N6 2.315(4) . ?
Cd2 N4 2.322(5) . ?
Cd2 N1 2.328(4) . ?
Cd2 O9 2.335(5) . ?

loop_
_geom_torsion_atom_site_label_1
_geom_torsion_atom_site_label_2
_geom_torsion_atom_site_label_3
_geom_torsion_atom_site_label_4
_geom_torsion
_geom_torsion_site_symmetry_1
_geom_torsion_site_symmetry_2
_geom_torsion_site_symmetry_3
_geom_torsion_site_symmetry_4
_geom_torsion_publ_flag
O2 C1 C2 C3 12.9(8) . . . . ?
O1 C1 C2 C3 -166.8(6) . . . . ?
O2 C1 C2 C7 -166.5(6) . . . . ?
O1 C1 C2 C7 13.7(9) . . . . ?
C7 C2 C3 C4 -1.7(9) . . . . ?
C1 C2 C3 C4 178.9(5) . . . . ?
C2 C3 C4 C5 0.7(9) . . . . ?
C3 C4 C5 C6 1.0(9) . . . . ?
C3 C4 C5 O3 177.2(5) . . . . ?
C4 C5 C6 C7 -1.8(10) . . . . ?
O3 C5 C6 C7 -177.7(6) . . . . ?
C5 C6 C7 C2 0.8(10) . . . . ?
C3 C2 C7 C6 0.9(9) . . . . ?
C1 C2 C7 C6 -179.7(6) . . . . ?
C13 C8 C9 C10 0.5(10) . . . . ?
O3 C8 C9 C10 -180.0(6) . . . . ?
C8 C9 C10 C11 -0.7(10) . . . . ?
C9 C10 C11 C12 1.4(9) . . . . ?
C9 C10 C11 C14 178.0(6) . . . . ?
C10 C11 C12 C13 -2.0(9) . . . . ?
C14 C11 C12 C13 -178.7(5) . . . . ?
C11 C12 C13 C8 1.9(9) . . . . ?
C9 C8 C13 C12 -1.2(10) . . . . ?
O3 C8 C13 C12 179.4(6) . . . . ?
C10 C11 C14 O4 -157.0(6) . . . . ?
C12 C11 C14 O4 19.7(8) . . . . ?
C10 C11 C14 O5 21.7(8) . . . . ?
C12 C11 C14 O5 -161.6(5) . . . . ?
O9 C15 C16 C17 178.8(7) . . . . ?
O10 C15 C16 C17 9.8(10) . . . . ?
O9 C15 C16 C21 -2.6(10) . . . . ?
O10 C15 C16 C21 -171.6(7) . . . . ?
C21 C16 C17 C18 1.8(10) . . . . ?
C15 C16 C17 C18 -179.6(6) . . . . ?
C16 C17 C18 C19 -0.7(10) . . . . ?
C17 C18 C19 O8 179.9(6) . . . 1_564 ?
C17 C18 C19 C20 -1.4(10) . . . . ?
O8 C19 C20 C21 -178.9(6) 1_564 . . . ?
C18 C19 C20 C21 2.5(11) . . . . ?
C17 C16 C21 C20 -0.7(10) . . . . ?
C15 C16 C21 C20 -179.4(6) . . . . ?
C19 C20 C21 C16 -1.4(10) . . . . ?
O6 C22 C23 C24 -10.1(9) . . . . ?
O7 C22 C23 C24 169.0(6) . . . . ?
O6 C22 C23 C28 172.8(6) . . . . ?
O7 C22 C23 C28 -8.0(9) . . . . ?
C28 C23 C24 C25 1.3(9) . . . . ?
C22 C23 C24 C25 -175.9(5) . . . . ?
C23 C24 C25 C26 -1.4(9) . . . . ?
C24 C25 C26 C27 -0.7(9) . . . . ?
C24 C25 C26 O8 -178.0(5) . . . . ?
C25 C26 C27 C28 2.8(10) . . . . ?
O8 C26 C27 C28 180.0(6) . . . . ?
C26 C27 C28 C23 -2.9(10) . . . . ?
C24 C23 C28 C27 0.8(9) . . . . ?
C22 C23 C28 C27 178.0(6) . . . . ?
N8 C30 C31 N9 -0.4(7) . . . . ?
C37 C32 C33 C34 -3.2(9) . . . . ?
N9 C32 C33 C34 177.9(5) . . . . ?
C32 C33 C34 C35 -0.6(9) . . . . ?
C33 C34 C35 C36 3.8(9) . . . . ?
C33 C34 C35 N14 -175.6(5) . . . 1_455 ?
C34 C35 C36 C37 -3.3(9) . . . . ?
N14 C35 C36 C37 176.0(6) 1_455 . . . ?
C35 C36 C37 C32 -0.4(9) . . . . ?
C33 C32 C37 C36 3.7(9) . . . . ?
N9 C32 C37 C36 -177.4(5) . . . . ?
N12 C38 C39 N13 0.4(7) . . . . ?
C46 C41 C42 C43 -3.1(9) . . . . ?
N13 C41 C42 C43 173.2(5) . . . . ?
C41 C42 C43 C44 0.9(9) . . . . ?
C42 C43 C44 C45 1.8(9) . . . . ?
C42 C43 C44 N14 -176.9(6) . . . 4_566 ?
C43 C44 C45 C46 -2.2(9) . . . . ?
N14 C44 C45 C46 176.5(6) 4_566 . . . ?
C44 C45 C46 C41 -0.1(10) . . . . ?
C42 C41 C46 C45 2.8(9) . . . . ?
N13 C41 C46 C45 -173.6(5) . . . . ?
N10 C48 C49 N11 -0.6(7) . . . . ?
C55 C50 C51 C52 -1.7(9) . . . . ?
N11 C50 C51 C52 176.4(5) . . . . ?
C50 C51 C52 C53 -0.3(9) . . . . ?
C51 C52 C53 C54 2.6(9) . . . . ?
C51 C52 C53 N14 -174.5(5) . . . . ?
C52 C53 C54 C55 -2.9(8) . . . . ?
N14 C53 C54 C55 174.1(5) . . . . ?
C51 C50 C55 C54 1.3(8) . . . . ?
N11 C50 C55 C54 -176.7(5) . . . . ?
C53 C54 C55 C50 1.0(9) . . . . ?
N4 C56 C57 N5 -0.8(8) . . . . ?
C64 C59 C60 C61 3.4(10) . . . . ?
N5 C59 C60 C61 -178.5(6) . . . . ?
C59 C60 C61 C62 -3.3(10) . . . . ?
C60 C61 C62 C63 0.4(10) . . . . ?
C60 C61 C62 N3 -179.7(6) . . . 4_676 ?
C61 C62 C63 C64 2.4(9) . . . . ?
N3 C62 C63 C64 -177.5(6) 4_676 . . . ?
C62 C63 C64 C59 -2.4(10) . . . . ?
C60 C59 C64 C63 -0.5(10) . . . . ?
N5 C59 C64 C63 -178.7(6) . . . . ?
N6 C65 C66 N7 0.1(7) . . . . ?
C73 C68 C69 C70 0.7(8) . . . . ?
N7 C68 C69 C70 -178.3(5) . . . . ?
C68 C69 C70 C71 0.0(8) . . . . ?
C69 C70 C71 C72 -0.9(8) . . . . ?
C69 C70 C71 N3 -176.1(5) . . . 1_655 ?
C70 C71 C72 C73 1.2(8) . . . . ?
N3 C71 C72 C73 176.6(5) 1_655 . . . ?
C71 C72 C73 C68 -0.6(8) . . . . ?
C69 C68 C73 C72 -0.4(8) . . . . ?
N7 C68 C73 C72 178.6(5) . . . . ?
N2 C75 C76 N1 -1.2(8) . . . . ?
C82 C77 C78 C79 -0.3(9) . . . . ?
N2 C77 C78 C79 -176.4(5) . . . . ?
C77 C78 C79 C80 0.9(9) . . . . ?
C78 C79 C80 C81 -1.5(9) . . . . ?
C78 C79 C80 N3 175.3(5) . . . . ?
C79 C80 C81 C82 1.6(9) . . . . ?
N3 C80 C81 C82 -175.1(5) . . . . ?
C80 C81 C82 C77 -1.0(9) . . . . ?
C78 C77 C82 C81 0.4(9) . . . . ?
N2 C77 C82 C81 176.3(5) . . . . ?
N2 C74 N1 C76 -0.1(7) . . . . ?
N2 C74 N1 Cd2 -176.9(4) . . . . ?
C75 C76 N1 C74 0.8(7) . . . . ?
C75 C76 N1 Cd2 178.0(4) . . . . ?
N1 C74 N2 C75 -0.7(7) . . . . ?
N1 C74 N2 C77 178.7(5) . . . . ?
C76 C75 N2 C74 1.2(7) . . . . ?
C76 C75 N2 C77 -178.3(5) . . . . ?
C78 C77 N2 C74 -142.6(6) . . . . ?
C82 C77 N2 C74 41.3(9) . . . . ?
C78 C77 N2 C75 36.7(8) . . . . ?
C82 C77 N2 C75 -139.4(6) . . . . ?
C79 C80 N3 C62 134.1(6) . . . 4_575 ?
C81 C80 N3 C62 -49.1(8) . . . 4_575 ?
C79 C80 N3 C71 -35.1(8) . . . 1_455 ?
C81 C80 N3 C71 141.6(6) . . . 1_455 ?
N5 C58 N4 C56 -1.3(7) . . . . ?
N5 C58 N4 Cd2 -178.0(3) . . . . ?
C57 C56 N4 C58 1.3(8) . . . . ?
C57 C56 N4 Cd2 178.1(4) . . . . ?
N4 C58 N5 C57 0.8(7) . . . . ?
N4 C58 N5 C59 -177.7(5) . . . . ?
C56 C57 N5 C58 0.0(7) . . . . ?
C56 C57 N5 C59 178.5(5) . . . . ?
C60 C59 N5 C58 -138.8(7) . . . . ?
C64 C59 N5 C58 39.3(9) . . . . ?
C60 C59 N5 C57 43.0(9) . . . . ?
C64 C59 N5 C57 -138.9(7) . . . . ?
N7 C67 N6 C65 -0.2(7) . . . . ?
N7 C67 N6 Cd2 -173.5(3) . . . . ?
C66 C65 N6 C67 0.1(7) . . . . ?
C66 C65 N6 Cd2 172.8(4) . . . . ?
N6 C67 N7 C66 0.3(7) . . . . ?
N6 C67 N7 C68 175.3(5) . . . . ?
C65 C66 N7 C67 -0.2(6) . . . . ?
C65 C66 N7 C68 -175.1(5) . . . . ?
C69 C68 N7 C67 46.3(8) . . . . ?
C73 C68 N7 C67 -132.7(6) . . . . ?
C69 C68 N7 C66 -139.8(6) . . . . ?
C73 C68 N7 C66 41.2(8) . . . . ?
N9 C29 N8 C30 1.0(7) . . . . ?
N9 C29 N8 Cd1 169.4(4) . . . . ?
C31 C30 N8 C29 -0.3(7) . . . . ?
C31 C30 N8 Cd1 -169.2(4) . . . . ?
N8 C29 N9 C31 -1.3(7) . . . . ?
N8 C29 N9 C32 -177.9(5) . . . . ?
C30 C31 N9 C29 1.0(7) . . . . ?
C30 C31 N9 C32 177.8(5) . . . . ?
C33 C32 N9 C29 143.7(6) . . . . ?
C37 C32 N9 C29 -35.2(9) . . . . ?
C33 C32 N9 C31 -32.3(9) . . . . ?
C37 C32 N9 C31 148.7(6) . . . . ?
N11 C47 N10 C48 0.4(7) . . . . ?
N11 C47 N10 Cd1 169.9(3) . . . . ?
C49 C48 N10 C47 0.2(7) . . . . ?
C49 C48 N10 Cd1 -169.4(4) . . . . ?
N10 C47 N11 C49 -0.7(7) . . . . ?
N10 C47 N11 C50 179.0(5) . . . . ?
C48 C49 N11 C47 0.8(7) . . . . ?
C48 C49 N11 C50 -178.9(5) . . . . ?
C51 C50 N11 C47 137.7(6) . . . . ?
C55 C50 N11 C47 -44.2(8) . . . . ?
C51 C50 N11 C49 -42.6(8) . . . . ?
C55 C50 N11 C49 135.4(6) . . . . ?
N13 C40 N12 C38 1.7(7) . . . . ?
N13 C40 N12 Cd1 -176.5(3) . . . . ?
C39 C38 N12 C40 -1.2(7) . . . . ?
C39 C38 N12 Cd1 177.2(4) . . . . ?
N12 C40 N13 C39 -1.5(7) . . . . ?
N12 C40 N13 C41 -172.9(5) . . . . ?
C38 C39 N13 C40 0.6(7) . . . . ?
C38 C39 N13 C41 172.1(5) . . . . ?
C42 C41 N13 C40 -24.4(9) . . . . ?
C46 C41 N13 C40 151.9(6) . . . . ?
C42 C41 N13 C39 165.9(6) . . . . ?
C46 C41 N13 C39 -17.7(9) . . . . ?
C54 C53 N14 C44 61.6(8) . . . 4_665 ?
C52 C53 N14 C44 -121.4(6) . . . 4_665 ?
C54 C53 N14 C35 -124.0(6) . . . 1_655 ?
C52 C53 N14 C35 53.0(8) . . . 1_655 ?
O1 C1 O2 Cd2 -0.7(7) . . . . ?
C2 C1 O2 Cd2 179.6(4) . . . . ?
C13 C8 O3 C5 -31.1(9) . . . . ?
C9 C8 O3 C5 149.4(6) . . . . ?
C4 C5 O3 C8 145.6(6) . . . . ?
C6 C5 O3 C8 -38.4(9) . . . . ?
O5 C14 O4 Cd1 -4.0(5) . . . . ?
C11 C14 O4 Cd1 174.6(5) . . . . ?
O4 C14 O5 Cd1 4.5(6) . . . . ?
C11 C14 O5 Cd1 -174.2(4) . . . . ?
O7 C22 O6 Cd1 -3.5(8) . . . . ?
C23 C22 O6 Cd1 175.7(4) . . . . ?
C27 C26 O8 C19 24.5(9) . . . 1_546 ?
C25 C26 O8 C19 -158.2(6) . . . 1_546 ?
O10 C15 O9 Cd2 -23.3(11) . . . . ?
C16 C15 O9 Cd2 169.2(5) . . . . ?
